data_2220025
loop_
_publ_author_name
'Anuradha, N.'
'Thiruvalluvar, A.'
'Mahalinga, M.'
'Butcher, R. J.'

_publ_section_title 1-[3-(2,4-Dichloro-5-fluorophenyl)-5-(3-methyl-2-thienyl)-4,5-dihydro-1<i>H</i>-pyrazol-1-yl]ethanone
_journal_coeditor_code WN2286
_journal_issue 11
_journal_name_full 'Acta Crystallographica Section E'
_journal_page_first o2160
_journal_paper_doi 10.1107/S1600536808033837
_journal_volume 64
_journal_year 2008
_chemical_formula_iupac 'C16 H13 Cl2 F N2 O S'
_chemical_formula_moiety 'C16 H13 Cl2 F N2 O S'
_chemical_formula_structural 'C16 H13 Cl2 F N2 O S'
_chemical_formula_sum 'C16 H13 Cl2 F N2 O S'
_chemical_formula_weight 371.25
_chemical_melting_point 369.5
_chemical_name_common pyrazoline
_chemical_name_systematic
;
1-[3-(2,4-Dichloro-5-fluorophenyl)-5-(3-methyl-2-thienyl)-4,5-dihydro-1H-
pyrazol-1-yl]ethanone
;
_space_group_IT_number 2
_symmetry_cell_setting triclinic
_symmetry_space_group_name_Hall '-P 1'
_symmetry_space_group_name_H-M 'P -1'
_atom_sites_solution_hydrogens geom
_atom_sites_solution_primary direct
_atom_sites_solution_secondary difmap
_cell_angle_alpha 100.794(5)
_cell_angle_beta 103.307(6)
_cell_angle_gamma 101.003(5)
_cell_formula_units_Z 2
_cell_length_a 7.2240(5)
_cell_length_b 8.8642(4)
_cell_length_c 14.0518(9)
_cell_measurement_reflns_used 4639
_cell_measurement_temperature 295(2)
_cell_measurement_theta_max 32.4409
_cell_measurement_theta_min 4.6056
_cell_volume 833.99(10)
_computing_cell_refinement 'CrysAlis RED (Oxford Diffraction, 2008)'
_computing_data_collection 'CrysAlis CCD (Oxford Diffraction, 2008)'
_computing_data_reduction 'CrysAlis RED (Oxford Diffraction, 2008)'
_computing_molecular_graphics 'ORTEP-3 (Farrugia, 1997)'
_computing_publication_material 'PLATON (Spek, 2003)'
_computing_structure_refinement 'SHELXL97 (Sheldrick, 2008)'
_computing_structure_solution 'SHELXS97 (Sheldrick, 2008)'
_diffrn_ambient_temperature 295(2)
_diffrn_detector_area_resol_mean 10.5081
_diffrn_measured_fraction_theta_full 0.993
_diffrn_measured_fraction_theta_max 0.907
_diffrn_measurement_device_type 'Oxford Diffraction R Gemini'
_diffrn_measurement_method '\f and \w'
_diffrn_radiation_monochromator graphite
_diffrn_radiation_source 'fine-focus sealed tube'
_diffrn_radiation_type MoK\a
_diffrn_radiation_wavelength 0.71073
_diffrn_reflns_av_R_equivalents 0.0199
_diffrn_reflns_av_sigmaI/netI 0.0441
_diffrn_reflns_limit_h_max 10
_diffrn_reflns_limit_h_min -10
_diffrn_reflns_limit_k_max 13
_diffrn_reflns_limit_k_min -13
_diffrn_reflns_limit_l_max 21
_diffrn_reflns_limit_l_min -21
_diffrn_reflns_number 12358
_diffrn_reflns_theta_full 25.00
_diffrn_reflns_theta_max 32.45
_diffrn_reflns_theta_min 4.61
_diffrn_standards_decay_% 0
_diffrn_standards_interval_count 0
_diffrn_standards_interval_time 0
_diffrn_standards_number 0
_exptl_absorpt_coefficient_mu 0.528
_exptl_absorpt_correction_T_max 1.00000
_exptl_absorpt_correction_T_min 0.78637
_exptl_absorpt_correction_type multi-scan
_exptl_absorpt_process_details '(CrysAlis RED; Oxford Diffraction, 2008)'
_exptl_crystal_colour pale-yellow
_exptl_crystal_density_diffrn 1.478
_exptl_crystal_density_method 'Not Measured'
_exptl_crystal_description chunk
_exptl_crystal_F_000 380
_exptl_crystal_size_max 0.52
_exptl_crystal_size_mid 0.43
_exptl_crystal_size_min 0.35
_refine_diff_density_max 0.321
_refine_diff_density_min -0.389
_refine_ls_extinction_method none
_refine_ls_goodness_of_fit_ref 1.118
_refine_ls_hydrogen_treatment constr
_refine_ls_matrix_type full
_refine_ls_number_parameters 210
_refine_ls_number_reflns 5445
_refine_ls_number_restraints 0
_refine_ls_restrained_S_all 1.118
_refine_ls_R_factor_all 0.0934
_refine_ls_R_factor_gt 0.0509
_refine_ls_shift/su_max 0.001
_refine_ls_shift/su_max_lt 0.001
_refine_ls_shift/su_mean 0.000
_refine_ls_structure_factor_coef Fsqd
_refine_ls_weighting_details 'calc w=1/[\s^2^(Fo^2^)+(0.083P)^2^+0.1183P] where P=(Fo^2^+2Fc^2^)/3'
_refine_ls_weighting_scheme calc
_refine_ls_wR_factor_gt 0.1632
_refine_ls_wR_factor_ref 0.1785
_reflns_number_gt 3028
_reflns_number_total 5445
_reflns_threshold_expression I>2\s(I)
_cod_data_source_file wn2286.cif
_cod_data_source_block I
_cod_depositor_comments
;
The following automatic conversions were performed:
'_symmetry_cell_setting' value 'Triclinic' changed to 'triclinic'
according to '/home/saulius/struct/CIF-dictionaries/cif_core.dic'
dictionary named 'cif_core.dic' version 2.4.1 from 2010-06-29.

Automatic conversion script
Id: cif_fix_enum 1527 2010-12-29 10:47:43Z saulius 

The following automatic conversions were performed:

'_symmetry_cell_setting' value 'Triclinic' changed to 'triclinic'
according to /home/saulius/struct/CIF-dictionaries/cif_core.dic
dictionary named 'cif_core.dic' version 2.4.1 from 2010-06-29.

Automatic conversion script
Id: cif_fix_values 1715 2011-07-08 13:25:40Z adriana 
;
_cod_database_code 2220025
_cod_database_fobs_code 2220025

loop_
_symmetry_equiv_pos_site_id
_symmetry_equiv_pos_as_xyz
1 x,y,z
2 -x,-y,-z

loop_
_atom_site_aniso_label
_atom_site_aniso_U_11
_atom_site_aniso_U_22
_atom_site_aniso_U_33
_atom_site_aniso_U_12
_atom_site_aniso_U_13
_atom_site_aniso_U_23
Cl2 0.0784(5) 0.0659(4) 0.0470(4) 0.0100(3) 0.0044(3) -0.0045(3)
Cl4 0.0679(5) 0.1559(8) 0.0819(5) 0.0599(5) 0.0340(4) 0.0827(5)
S21 0.0645(4) 0.0652(4) 0.0544(4) 0.0279(3) 0.0223(3) 0.0251(3)
F5 0.0976(14) 0.0656(10) 0.1059(14) 0.0393(10) 0.0337(11) 0.0495(10)
O1 0.0727(13) 0.0737(12) 0.0585(11) 0.0147(10) -0.0122(9) 0.0292(10)
N1 0.0460(10) 0.0385(9) 0.0402(9) 0.0047(8) 0.0017(8) 0.0163(7)
N2 0.0357(9) 0.0400(9) 0.0378(9) 0.0061(7) 0.0032(7) 0.0146(7)
C1 0.0470(13) 0.0536(13) 0.0429(12) 0.0087(10) 0.0013(10) 0.0142(10)
C2 0.082(2) 0.0553(15) 0.0583(16) 0.0023(14) -0.0197(14) 0.0040(13)
C3 0.0335(10) 0.0376(10) 0.0371(10) 0.0093(8) 0.0117(8) 0.0123(8)
C4 0.0565(14) 0.0401(11) 0.0394(11) 0.0083(10) 0.0135(10) 0.0083(9)
C5 0.0493(12) 0.0368(10) 0.0445(12) 0.0116(9) 0.0088(9) 0.0150(9)
C11 0.0345(10) 0.0487(11) 0.0353(10) 0.0117(9) 0.0116(8) 0.0147(9)
C12 0.0371(11) 0.0611(14) 0.0386(11) 0.0083(10) 0.0095(9) 0.0115(10)
C13 0.0408(12) 0.095(2) 0.0397(12) 0.0185(13) 0.0095(10) 0.0242(13)
C14 0.0424(12) 0.093(2) 0.0593(15) 0.0309(13) 0.0232(11) 0.0465(14)
C15 0.0467(13) 0.0635(15) 0.0669(16) 0.0231(11) 0.0255(11) 0.0354(12)
C16 0.0435(12) 0.0524(12) 0.0468(12) 0.0146(10) 0.0147(9) 0.0195(10)
C22 0.0489(12) 0.0388(10) 0.0373(10) 0.0064(9) 0.0049(9) 0.0133(8)
C23 0.0632(15) 0.0427(12) 0.0436(12) 0.0093(10) 0.0059(11) 0.0136(10)
C24 0.0743(18) 0.0605(15) 0.0468(14) -0.0042(13) 0.0134(12) 0.0209(12)
C25 0.0626(17) 0.0799(19) 0.0507(14) 0.0115(14) 0.0215(12) 0.0215(13)
C26 0.100(2) 0.0523(15) 0.085(2) 0.0327(16) 0.0071(18) 0.0184(15)

loop_
_atom_site_type_symbol
_atom_site_label
_atom_site_fract_x
_atom_site_fract_y
_atom_site_fract_z
_atom_site_U_iso_or_equiv
_atom_site_thermal_displace_type
_atom_site_calc_flag
_atom_site_refinement_flags
_atom_site_occupancy
Cl Cl2 0.31301(12) 0.93549(8) 0.58594(5) 0.0696(3) Uani d . 1.000
Cl Cl4 0.45313(12) 0.40815(13) 0.68787(6) 0.0875(4) Uani d . 1.000
S S21 0.33962(10) 0.82555(8) 0.17261(5) 0.0572(2) Uani d . 1.000
F F5 0.2322(3) 0.25555(19) 0.47920(15) 0.0820(7) Uani d . 1.000
O O1 -0.2572(3) 0.7121(2) 0.06719(14) 0.0721(7) Uani d . 1.000
N N1 -0.0630(3) 0.6973(2) 0.21112(13) 0.0432(5) Uani d . 1.000
N N2 0.0012(3) 0.6131(2) 0.28019(13) 0.0388(5) Uani d . 1.000
C C1 -0.1967(4) 0.6281(3) 0.12037(17) 0.0499(7) Uani d . 1.000
C C2 -0.2599(5) 0.4503(3) 0.0905(2) 0.0753(10) Uani d . 1.000
C C3 0.1042(3) 0.7120(2) 0.36402(15) 0.0352(6) Uani d . 1.000
C C4 0.1162(4) 0.8829(3) 0.36061(16) 0.0460(7) Uani d . 1.000
C C5 0.0216(3) 0.8696(2) 0.24839(16) 0.0434(7) Uani d . 1.000
C C11 0.1899(3) 0.6464(3) 0.44812(15) 0.0383(6) Uani d . 1.000
C C12 0.2871(3) 0.7332(3) 0.54694(16) 0.0464(7) Uani d . 1.000
C C13 0.3677(3) 0.6604(4) 0.62105(18) 0.0574(9) Uani d . 1.000
C C14 0.3507(4) 0.5009(4) 0.5990(2) 0.0574(9) Uani d . 1.000
C C15 0.2522(4) 0.4140(3) 0.5020(2) 0.0533(8) Uani d . 1.000
C C16 0.1750(3) 0.4835(3) 0.42821(18) 0.0457(7) Uani d . 1.000
C C22 0.1646(3) 0.9275(3) 0.19146(16) 0.0429(6) Uani d . 1.000
C C23 0.1824(4) 1.0568(3) 0.15275(18) 0.0514(8) Uani d . 1.000
C C24 0.3412(4) 1.0737(3) 0.10905(19) 0.0629(9) Uani d . 1.000
C C25 0.4390(4) 0.9588(4) 0.1136(2) 0.0634(10) Uani d . 1.000
C C26 0.0455(5) 1.1637(3) 0.1527(3) 0.0800(11) Uani d . 1.000
H H2A -0.39392 0.41733 0.05015 0.1130 Uiso calc R 1.000
H H2B -0.24825 0.41020 0.14997 0.1130 Uiso calc R 1.000
H H2C -0.17792 0.40987 0.05240 0.1130 Uiso calc R 1.000
H H4A 0.25124 0.94454 0.38196 0.0552 Uiso calc R 1.000
H H4B 0.04343 0.93070 0.40277 0.0552 Uiso calc R 1.000
H H5 -0.08333 0.92575 0.24149 0.0520 Uiso calc R 1.000
H H13 0.43338 0.72114 0.68588 0.0688 Uiso calc R 1.000
H H16 0.11130 0.42108 0.36356 0.0549 Uiso calc R 1.000
H H24 0.37514 1.15693 0.07973 0.0755 Uiso calc R 1.000
H H25 0.54602 0.95296 0.08813 0.0761 Uiso calc R 1.000
H H26A -0.01973 1.15300 0.20427 0.1200 Uiso calc R 1.000
H H26B -0.05021 1.13543 0.08824 0.1200 Uiso calc R 1.000
H H26C 0.11838 1.27147 0.16557 0.1200 Uiso calc R 1.000

loop_
_atom_type_symbol
_atom_type_description
_atom_type_scat_dispersion_real
_atom_type_scat_dispersion_imag
_atom_type_scat_source
S S 0.1246 0.1234 'International Tables Vol C Tables 4.2.6.8 and 6.1.1.4'
O O 0.0106 0.0060 'International Tables Vol C Tables 4.2.6.8 and 6.1.1.4'
N N 0.0061 0.0033 'International Tables Vol C Tables 4.2.6.8 and 6.1.1.4'
F F 0.0171 0.0103 'International Tables Vol C Tables 4.2.6.8 and 6.1.1.4'
Cl Cl 0.1484 0.1585 'International Tables Vol C Tables 4.2.6.8 and 6.1.1.4'
H H 0.0000 0.0000 'International Tables Vol C Tables 4.2.6.8 and 6.1.1.4'
C C 0.0033 0.0016 'International Tables Vol C Tables 4.2.6.8 and 6.1.1.4'

loop_
_geom_angle_atom_site_label_1
_geom_angle_atom_site_label_2
_geom_angle_atom_site_label_3
_geom_angle
_geom_angle_publ_flag
C22 S21 C25 91.98(14) no
N2 N1 C1 123.08(19) no
N2 N1 C5 112.89(16) no
C1 N1 C5 123.97(19) no
N1 N2 C3 108.80(17) no
O1 C1 N1 118.9(2) no
O1 C1 C2 123.5(2) no
N1 C1 C2 117.6(2) no
N2 C3 C4 113.05(18) no
N2 C3 C11 117.69(18) no
C4 C3 C11 129.25(19) no
C3 C4 C5 102.60(17) no
N1 C5 C4 101.26(16) no
N1 C5 C22 110.98(18) no
C4 C5 C22 114.48(19) no
C3 C11 C12 125.8(2) no
C3 C11 C16 117.75(19) no
C12 C11 C16 116.5(2) no
Cl2 C12 C11 122.69(19) no
Cl2 C12 C13 115.80(19) no
C11 C12 C13 121.5(2) no
C12 C13 C14 120.5(2) no
Cl4 C14 C13 121.7(2) no
Cl4 C14 C15 120.0(3) no
C13 C14 C15 118.3(3) no
F5 C15 C14 119.0(3) no
F5 C15 C16 119.0(2) no
C14 C15 C16 122.0(3) no
C11 C16 C15 121.2(2) no
S21 C22 C5 119.58(18) no
S21 C22 C23 111.36(19) no
C5 C22 C23 129.0(2) no
C22 C23 C24 111.6(2) no
C22 C23 C26 123.8(3) no
C24 C23 C26 124.6(3) no
C23 C24 C25 114.3(3) no
S21 C25 C24 110.8(2) no
C1 C2 H2A 109.00 no
C1 C2 H2B 109.00 no
C1 C2 H2C 109.00 no
H2A C2 H2B 109.00 no
H2A C2 H2C 110.00 no
H2B C2 H2C 109.00 no
C3 C4 H4A 111.00 no
C3 C4 H4B 111.00 no
C5 C4 H4A 111.00 no
C5 C4 H4B 111.00 no
H4A C4 H4B 109.00 no
N1 C5 H5 110.00 no
C4 C5 H5 110.00 no
C22 C5 H5 110.00 no
C12 C13 H13 120.00 no
C14 C13 H13 120.00 no
C11 C16 H16 119.00 no
C15 C16 H16 119.00 no
C23 C24 H24 123.00 no
C25 C24 H24 123.00 no
S21 C25 H25 125.00 no
C24 C25 H25 125.00 no
C23 C26 H26A 110.00 no
C23 C26 H26B 110.00 no
C23 C26 H26C 109.00 no
H26A C26 H26B 109.00 no
H26A C26 H26C 109.00 no
H26B C26 H26C 109.00 no

loop_
_geom_bond_atom_site_label_1
_geom_bond_atom_site_label_2
_geom_bond_distance
_geom_bond_publ_flag
Cl2 C12 1.734(3) no
Cl4 C14 1.725(3) no
S21 C22 1.728(2) no
S21 C25 1.707(3) no
F5 C15 1.352(3) no
O1 C1 1.219(3) no
N1 N2 1.382(3) no
N1 C1 1.360(3) no
N1 C5 1.476(3) no
N2 C3 1.293(3) no
C1 C2 1.503(4) no
C3 C4 1.511(3) no
C3 C11 1.475(3) no
C4 C5 1.540(3) no
C5 C22 1.517(3) no
C11 C12 1.399(3) no
C11 C16 1.397(4) no
C12 C13 1.399(4) no
C13 C14 1.365(5) no
C14 C15 1.382(4) no
C15 C16 1.367(4) no
C22 C23 1.355(4) no
C23 C24 1.417(4) no
C23 C26 1.495(4) no
C24 C25 1.349(4) no
C2 H2A 0.9600 no
C2 H2B 0.9600 no
C2 H2C 0.9600 no
C4 H4A 0.9700 no
C4 H4B 0.9700 no
C5 H5 0.9800 no
C13 H13 0.9300 no
C16 H16 0.9300 no
C24 H24 0.9300 no
C25 H25 0.9300 no
C26 H26A 0.9600 no
C26 H26B 0.9600 no
C26 H26C 0.9600 no

loop_
_geom_contact_atom_site_label_1
_geom_contact_atom_site_label_2
_geom_contact_distance
_geom_contact_site_symmetry_2
_geom_contact_publ_flag
Cl2 C4 3.064(2) . no
Cl2 S21 3.6953(10) 2_676 no
Cl4 N1 3.488(2) 2_566 no
Cl4 N2 3.389(2) 2_566 no
Cl4 C11 3.596(2) 2_666 no
Cl4 C16 3.524(3) 2_666 no
Cl4 F5 2.917(2) . no
Cl4 S21 3.4250(13) 2_666 no
Cl4 C1 3.632(3) 2_566 no
Cl2 H4A 2.8200 . no
Cl2 H4B 2.8400 . no
Cl2 H4A 3.0200 2_676 no
Cl2 H4B 3.0600 2_576 no
S21 N1 3.121(2) . no
S21 C3 3.689(2) . no
S21 Cl2 3.6953(10) 2_676 no
S21 Cl4 3.4250(13) 2_666 no
S21 H4A 3.1800 . no
F5 Cl4 2.917(2) . no
F5 C4 3.260(3) 1_545 no
F5 H4B 2.8200 1_545 no
O1 C22 3.172(3) . no
O1 C24 3.408(3) 2_575 no
O1 H5 2.6600 . no
O1 H25 2.7900 1_455 no
O1 H2A 2.5800 2_465 no
O1 H24 2.6100 2_575 no
N1 S21 3.121(2) . no
N1 Cl4 3.488(2) 2_566 no
N2 Cl4 3.389(2) 2_566 no
N2 H2B 2.4200 . no
N2 H16 2.4000 . no
C1 Cl4 3.632(3) 2_566 no
C3 S21 3.689(2) . no
C4 Cl2 3.064(2) . no
C4 F5 3.260(3) 1_565 no
C11 Cl4 3.596(2) 2_666 no
C11 C15 3.391(4) 2_566 no
C14 C15 3.502(4) 2_666 no
C14 C16 3.514(4) 2_666 no
C15 C14 3.502(4) 2_666 no
C15 C11 3.391(4) 2_566 no
C16 Cl4 3.524(3) 2_666 no
C16 C14 3.514(4) 2_666 no
C16 C16 3.600(3) 2_566 no
C22 O1 3.172(3) . no
C24 O1 3.408(3) 2_575 no
C5 H26A 2.7500 . no
C24 H13 3.0000 2_676 no
C24 H25 3.0400 2_675 no
C24 H26B 3.0700 2_575 no
C25 H25 3.1000 2_675 no
C26 H5 2.7600 . no
H2A O1 2.5800 2_465 no
H2B N2 2.4200 . no
H4A Cl2 2.8200 . no
H4A S21 3.1800 . no
H4A Cl2 3.0200 2_676 no
H4B Cl2 2.8400 . no
H4B F5 2.8200 1_565 no
H4B Cl2 3.0600 2_576 no
H5 O1 2.6600 . no
H5 C26 2.7600 . no
H5 H26A 2.1700 . no
H13 C24 3.0000 2_676 no
H16 N2 2.4000 . no
H24 O1 2.6100 2_575 no
H25 O1 2.7900 1_655 no
H25 C24 3.0400 2_675 no
H25 C25 3.1000 2_675 no
H26A C5 2.7500 . no
H26A H5 2.1700 . no
H26B C24 3.0700 2_575 no

loop_
_geom_hbond_atom_site_label_D
_geom_hbond_atom_site_label_H
_geom_hbond_atom_site_label_A
_geom_hbond_site_symmetry_A
_geom_hbond_distance_DH
_geom_hbond_distance_HA
_geom_hbond_distance_DA
_geom_hbond_angle_DHA
_geom_hbond_publ_flag
C2 H2A O1 2_465 0.96 2.58 3.533(4) 171 yes

loop_
_geom_torsion_atom_site_label_1
_geom_torsion_atom_site_label_2
_geom_torsion_atom_site_label_3
_geom_torsion_atom_site_label_4
_geom_torsion
_geom_torsion_publ_flag
C25 S21 C22 C5 -177.60(19) no
C25 S21 C22 C23 0.6(2) no
C22 S21 C25 C24 -0.2(2) no
C1 N1 N2 C3 -170.7(2) no
C5 N1 N2 C3 6.6(3) no
N2 N1 C1 O1 174.2(2) no
C5 N1 C1 O1 -2.8(4) no
N2 N1 C1 C2 -6.6(4) no
C5 N1 C1 C2 176.4(2) no
N2 N1 C5 C4 -11.3(3) no
C1 N1 C5 C4 166.0(2) no
N2 N1 C5 C22 110.7(2) no
C1 N1 C5 C22 -72.1(3) no
N1 N2 C3 C11 -179.1(2) no
N1 N2 C3 C4 1.6(3) no
N2 C3 C4 C5 -8.4(3) no
C4 C3 C11 C16 -173.1(2) no
N2 C3 C11 C12 -172.7(2) no
N2 C3 C11 C16 7.8(3) no
C11 C3 C4 C5 172.4(2) no
C4 C3 C11 C12 6.4(4) no
C3 C4 C5 N1 10.9(2) no
C3 C4 C5 C22 -108.6(2) no
N1 C5 C22 S21 -47.0(2) no
N1 C5 C22 C23 135.1(2) no
C4 C5 C22 S21 66.8(2) no
C4 C5 C22 C23 -111.1(3) no
C3 C11 C12 Cl2 2.4(3) no
C3 C11 C12 C13 -178.4(2) no
C16 C11 C12 Cl2 -178.11(18) no
C16 C11 C12 C13 1.1(3) no
C3 C11 C16 C15 179.5(2) no
C12 C11 C16 C15 -0.1(4) no
Cl2 C12 C13 C14 178.2(2) no
C11 C12 C13 C14 -1.0(4) no
C12 C13 C14 Cl4 178.5(2) no
C12 C13 C14 C15 0.0(4) no
Cl4 C14 C15 F5 2.2(4) no
Cl4 C14 C15 C16 -177.6(2) no
C13 C14 C15 F5 -179.3(3) no
C13 C14 C15 C16 1.0(4) no
F5 C15 C16 C11 179.3(2) no
C14 C15 C16 C11 -1.0(4) no
S21 C22 C23 C24 -0.9(3) no
S21 C22 C23 C26 176.7(2) no
C5 C22 C23 C24 177.1(2) no
C5 C22 C23 C26 -5.3(4) no
C22 C23 C24 C25 0.8(3) no
C26 C23 C24 C25 -176.8(3) no
C23 C24 C25 S21 -0.3(3) no
